data_7232587
loop_
_publ_author_name
'Wan, Ke-Ke'
'Yu, Jie-Hui'
'Xu, Ji-Qing'

_publ_section_title
;
 6,6&#x2032;-(Perfluoropropane-2,2-diyl)bis(2,3-dihydrophthalazine-1,4-dione)-based
 coordination polymers and their sensing properties towards Cr2O72&#x2212;
;
_journal_issue 19
_journal_name_full CrystEngComm
_journal_page_first 3086
_journal_paper_doi 10.1039/C9CE00507B
_journal_volume 21
_journal_year 2019
_chemical_formula_sum 'C40 H30 Er2 F12 N8 O19'
_chemical_formula_weight 1489.24
_space_group_crystal_system triclinic
_space_group_IT_number 2
_space_group_name_Hall '-P 1'
_space_group_name_H-M_alt 'P -1'
_symmetry_space_group_name_Hall '-P 1'
_symmetry_space_group_name_H-M 'P -1'
_atom_sites_solution_hydrogens geom
_audit_creation_method SHELXL-2018/3
_audit_update_record
;
2019-03-11 deposited with the CCDC.    2019-04-08 downloaded from the CCDC.
;
_cell_angle_alpha 82.007(4)
_cell_angle_beta 78.332(4)
_cell_angle_gamma 89.992(4)
_cell_formula_units_Z 2
_cell_length_a 8.6232(10)
_cell_length_b 14.3867(16)
_cell_length_c 20.811(2)
_cell_measurement_reflns_used 11387
_cell_measurement_temperature 258(2)
_cell_measurement_theta_max 27.52
_cell_measurement_theta_min 2.77
_cell_volume 2502.8(5)
_computing_cell_refinement 'Bruker XSCANS'
_computing_data_collection 'Bruker XSCANS'
_computing_data_reduction 'Bruker SHELXTL'
_computing_molecular_graphics 'Bruker SHELXTL'
_computing_publication_material 'Bruker SHELXTL'
_computing_structure_refinement 'SHELXL-2018/3 (Sheldrick, 2018)'
_computing_structure_solution 'Bruker SHELXTL'
_diffrn_ambient_temperature 258(2)
_diffrn_detector_area_resol_mean 10.0
_diffrn_measured_fraction_theta_full 0.993
_diffrn_measured_fraction_theta_max 0.988
_diffrn_measurement_device_type 'Rigaku RAXIS-RAPID'
_diffrn_measurement_method '\w scans'
_diffrn_radiation_type MoK\a
_diffrn_radiation_wavelength 0.71073
_diffrn_reflns_av_R_equivalents 0.0564
_diffrn_reflns_av_unetI/netI 0.0559
_diffrn_reflns_Laue_measured_fraction_full 0.993
_diffrn_reflns_Laue_measured_fraction_max 0.988
_diffrn_reflns_limit_h_max 11
_diffrn_reflns_limit_h_min -11
_diffrn_reflns_limit_k_max 18
_diffrn_reflns_limit_k_min -18
_diffrn_reflns_limit_l_max 27
_diffrn_reflns_limit_l_min -27
_diffrn_reflns_number 44503
_diffrn_reflns_point_group_measured_fraction_full 0.993
_diffrn_reflns_point_group_measured_fraction_max 0.988
_diffrn_reflns_theta_full 25.242
_diffrn_reflns_theta_max 27.518
_diffrn_reflns_theta_min 2.769
_exptl_absorpt_coefficient_mu 3.458
_exptl_absorpt_correction_type none
_exptl_crystal_colour pink
_exptl_crystal_density_diffrn 1.976
_exptl_crystal_description block
_exptl_crystal_F_000 1444
_exptl_crystal_size_max 0.13
_exptl_crystal_size_mid 0.12
_exptl_crystal_size_min 0.11
_refine_diff_density_max 5.121
_refine_diff_density_min -3.334
_refine_diff_density_rms 0.311
_refine_ls_extinction_method none
_refine_ls_goodness_of_fit_ref 1.120
_refine_ls_hydrogen_treatment constr
_refine_ls_matrix_type full
_refine_ls_number_parameters 705
_refine_ls_number_reflns 11387
_refine_ls_number_restraints 6
_refine_ls_restrained_S_all 1.120
_refine_ls_R_factor_all 0.0894
_refine_ls_R_factor_gt 0.0698
_refine_ls_shift/su_max 0.001
_refine_ls_shift/su_mean 0.000
_refine_ls_structure_factor_coef Fsqd
_refine_ls_weighting_details 'w=1/[\s^2^(Fo^2^)+(0.0661P)^2^+73.1525P] where P=(Fo^2^+2Fc^2^)/3'
_refine_ls_weighting_scheme calc
_refine_ls_wR_factor_gt 0.1815
_refine_ls_wR_factor_ref 0.1943
_reflns_Friedel_coverage 0.000
_reflns_number_gt 8956
_reflns_number_total 11387
_reflns_threshold_expression 'I > 2\s(I)'
_cod_data_source_file c9ce00507b2.cif
_cod_data_source_block 1
_cod_depositor_comments 'Adding full bibliography for 7232586--7232591.cif.'
_cod_database_code 7232587
_shelx_shelxl_version_number 2018/3
_shelx_space_group_comment
;
The symmetry employed for this shelxl refinement is uniquely defined
by the following loop, which should always be used as a source of
symmetry information in preference to the above space-group names.
They are only intended as comments.
;

loop_
_space_group_symop_operation_xyz
'x, y, z'
'-x, -y, -z'

loop_
_atom_site_label
_atom_site_type_symbol
_atom_site_fract_x
_atom_site_fract_y
_atom_site_fract_z
_atom_site_U_iso_or_equiv
_atom_site_adp_type
_atom_site_occupancy
_atom_site_site_symmetry_order
_atom_site_calc_flag
_atom_site_refinement_flags_posn
_atom_site_refinement_flags_adp
Er1 Er 1.83261(5) 0.45549(3) 0.14867(2) 0.01688(13) Uani 1 1 d . .
Er2 Er 1.33290(5) -0.01489(3) 0.14854(2) 0.01682(13) Uani 1 1 d . .
O1 O 1.1362(10) 0.0868(6) 0.1544(4) 0.0288(19) Uani 1 1 d . .
O2 O 0.8093(11) 0.3676(5) 0.2559(4) 0.031(2) Uani 1 1 d . .
O3 O 0.5693(10) -0.0752(5) 0.1695(5) 0.033(2) Uani 1 1 d . .
O4 O 0.7507(11) -0.4316(6) 0.2084(4) 0.033(2) Uani 1 1 d . .
O5 O 1.3099(11) 0.0294(5) 0.2561(4) 0.0292(19) Uani 1 1 d . .
O6 O 1.6372(10) 0.3490(5) 0.1540(4) 0.0294(19) Uani 1 1 d . .
O7 O 1.2484(11) 0.8482(5) 0.2076(4) 0.032(2) Uani 1 1 d . .
O8 O 1.0729(10) 0.5074(5) 0.1668(5) 0.031(2) Uani 1 1 d . .
O9 O 1.9304(10) 0.3943(5) 0.0495(4) 0.0263(18) Uani 1 1 d . .
O10 O 1.9474(11) 0.5776(5) 0.0574(4) 0.0282(18) Uani 1 1 d . .
O11 O 1.4304(10) 0.0861(5) 0.0488(4) 0.0274(18) Uani 1 1 d . .
O12 O 1.4498(10) -0.0996(6) 0.0580(4) 0.0280(18) Uani 1 1 d . .
N1 N 1.0596(12) 0.2366(6) 0.1522(5) 0.024(2) Uani 1 1 d . .
H1A H 1.119055 0.247612 0.113298 0.028 Uiso 1 1 calc R U
N2 N 0.9783(13) 0.3112(6) 0.1759(5) 0.027(2) Uani 1 1 d . .
N3 N 0.5912(13) -0.2251(7) 0.1454(5) 0.030(2) Uani 1 1 d . .
H3A H 0.545013 -0.207506 0.112960 0.036 Uiso 1 1 calc R U
N4 N 0.6322(13) -0.3161(7) 0.1522(6) 0.032(2) Uani 1 1 d . .
N5 N 1.4794(12) 0.1170(6) 0.1768(5) 0.026(2) Uani 1 1 d . .
N6 N 1.5599(11) 0.2008(6) 0.1520(5) 0.023(2) Uani 1 1 d . .
H6A H 1.618084 0.204621 0.112900 0.028 Uiso 1 1 calc R U
N7 N 1.1309(14) 0.7564(6) 0.1513(5) 0.032(2) Uani 1 1 d . .
N8 N 1.0868(13) 0.6652(6) 0.1440(6) 0.031(2) Uani 1 1 d . .
H8A H 1.038094 0.660272 0.112309 0.037 Uiso 1 1 calc R U
C1 C 0.7499(18) 0.0938(9) 0.3712(7) 0.039(3) Uani 1 1 d . .
H1B H 0.684740 0.082430 0.413071 0.047 Uiso 1 1 calc R U
C2 C 0.7695(18) 0.1834(9) 0.3373(6) 0.037(3) Uani 1 1 d . .
H2B H 0.715418 0.231987 0.356415 0.044 Uiso 1 1 calc R U
C3 C 0.8679(14) 0.2030(7) 0.2755(6) 0.025(2) Uani 1 1 d . .
C4 C 0.9512(14) 0.1288(7) 0.2480(6) 0.022(2) Uani 1 1 d . .
C5 C 0.9299(14) 0.0383(8) 0.2825(6) 0.026(2) Uani 1 1 d . .
H5A H 0.986220 -0.010117 0.264197 0.031 Uiso 1 1 calc R U
C6 C 0.8285(16) 0.0188(8) 0.3424(6) 0.030(3) Uani 1 1 d . .
C7 C 1.0553(13) 0.1498(7) 0.1833(6) 0.021(2) Uani 1 1 d . .
C8 C 0.8872(14) 0.2964(7) 0.2360(6) 0.024(2) Uani 1 1 d . .
C9 C 0.8401(17) -0.2474(8) 0.3395(7) 0.035(3) Uani 1 1 d . .
H9A H 0.892037 -0.266917 0.373880 0.042 Uiso 1 1 calc R U
C10 C 0.8121(16) -0.3111(9) 0.2984(7) 0.035(3) Uani 1 1 d . .
H10B H 0.843710 -0.372795 0.305674 0.042 Uiso 1 1 calc R U
C11 C 0.7367(14) -0.2820(8) 0.2467(6) 0.028(3) Uani 1 1 d . .
C12 C 0.6893(13) -0.1892(7) 0.2366(6) 0.024(2) Uani 1 1 d . .
C13 C 0.7142(15) -0.1264(8) 0.2794(7) 0.031(3) Uani 1 1 d . .
H13A H 0.678069 -0.065500 0.273460 0.037 Uiso 1 1 calc R U
C14 C 0.7916(16) -0.1540(8) 0.3301(6) 0.030(3) Uani 1 1 d . .
C15 C 0.6121(14) -0.1592(8) 0.1817(7) 0.027(2) Uani 1 1 d . .
C16 C 0.7044(14) -0.3450(8) 0.2000(6) 0.028(3) Uani 1 1 d . .
C17 C 0.8146(19) -0.0848(9) 0.3782(7) 0.038(3) Uani 1 1 d . .
C18 C 0.667(3) -0.0993(11) 0.4354(8) 0.060(5) Uani 1 1 d . .
C19 C 0.962(3) -0.1019(11) 0.4068(9) 0.059(5) Uani 1 1 d . .
C20 C 1.2527(18) 0.2583(9) 0.3707(7) 0.040(3) Uani 1 1 d . .
H20A H 1.189008 0.253616 0.412905 0.049 Uiso 1 1 calc R U
C21 C 1.2694(18) 0.1803(9) 0.3375(6) 0.037(3) Uani 1 1 d . .
H21A H 1.213498 0.124679 0.356516 0.045 Uiso 1 1 calc R U
C22 C 1.3698(15) 0.1857(8) 0.2757(6) 0.028(3) Uani 1 1 d . .
C23 C 1.4531(14) 0.2711(7) 0.2478(5) 0.022(2) Uani 1 1 d . .
C24 C 1.4320(15) 0.3493(8) 0.2818(6) 0.028(3) Uani 1 1 d . .
H24A H 1.487794 0.405128 0.263296 0.034 Uiso 1 1 calc R U
C25 C 1.3310(17) 0.3441(8) 0.3414(6) 0.031(3) Uani 1 1 d . .
C26 C 1.3832(14) 0.1102(8) 0.2378(6) 0.026(2) Uani 1 1 d . U
C27 C 1.5573(13) 0.2768(8) 0.1822(5) 0.022(2) Uani 1 1 d . .
C28 C 1.3371(19) 0.6121(9) 0.3375(7) 0.039(3) Uani 1 1 d . .
H28A H 1.385506 0.617505 0.372946 0.047 Uiso 1 1 calc R U
C29 C 1.3127(16) 0.6914(8) 0.2979(7) 0.034(3) Uani 1 1 d . .
H29A H 1.345820 0.749587 0.305716 0.040 Uiso 1 1 calc R U
C30 C 1.2356(14) 0.6848(8) 0.2441(6) 0.027(2) Uani 1 1 d . .
C31 C 1.1890(14) 0.5941(8) 0.2349(7) 0.027(2) Uani 1 1 d . .
C32 C 1.2169(15) 0.5148(8) 0.2767(6) 0.029(3) Uani 1 1 d . .
H32A H 1.183868 0.455939 0.270083 0.035 Uiso 1 1 calc R U
C33 C 1.2932(16) 0.5225(9) 0.3277(6) 0.032(3) Uani 1 1 d . .
C34 C 1.2033(14) 0.7659(8) 0.1993(6) 0.026(2) Uani 1 1 d . .
C35 C 1.1119(14) 0.5862(8) 0.1803(6) 0.027(2) Uani 1 1 d . .
C36 C 1.315(2) 0.4337(9) 0.3769(7) 0.040(3) Uani 1 1 d . .
C37 C 1.465(3) 0.4426(11) 0.4054(9) 0.062(6) Uani 1 1 d . .
C38 C 1.167(4) 0.4275(13) 0.4329(10) 0.084(8) Uani 1 1 d . .
C39 C 1.9951(12) 0.4482(7) -0.0020(5) 0.018(2) Uani 1 1 d . .
C40 C 1.4936(12) 0.0536(7) -0.0027(5) 0.021(2) Uani 1 1 d . .
F1 F 0.957(2) -0.1793(7) 0.4507(6) 0.099(5) Uani 1 1 d . .
F2 F 1.001(2) -0.0312(7) 0.4358(7) 0.098(5) Uani 1 1 d . .
F3 F 1.0895(15) -0.1141(7) 0.3592(6) 0.072(3) Uani 1 1 d . .
F4 F 0.640(2) -0.1911(7) 0.4600(6) 0.109(6) Uani 1 1 d . .
F5 F 0.5378(16) -0.0696(8) 0.4156(7) 0.086(4) Uani 1 1 d . .
F6 F 0.679(2) -0.0555(7) 0.4876(5) 0.098(5) Uani 1 1 d . .
F7 F 1.503(2) 0.3556(8) 0.4335(7) 0.105(5) Uani 1 1 d . .
F8 F 1.454(2) 0.4995(8) 0.4495(7) 0.112(6) Uani 1 1 d . .
F9 F 1.5888(16) 0.4698(8) 0.3580(7) 0.076(3) Uani 1 1 d . .
F10 F 1.0387(17) 0.4024(9) 0.4142(7) 0.094(5) Uani 1 1 d . .
F11 F 1.181(2) 0.3637(8) 0.4846(6) 0.125(7) Uani 1 1 d . .
F12 F 1.143(2) 0.5101(8) 0.4556(7) 0.135(8) Uani 1 1 d . .
OW1 O 1.6329(12) 0.5235(6) 0.0927(6) 0.046(3) Uani 1 1 d . .
OW2 O 1.1349(11) -0.0598(6) 0.0905(6) 0.042(2) Uani 1 1 d . .
OW3 O 0.3314(7) 0.3859(4) 0.1497(3) 0.0085(12) Uiso 1 1 d . .
OW4 O 0.7962(18) 0.2192(10) 0.0294(7) 0.075(4) Uiso 1 1 d . .
OW5 O 0.2940(18) 0.2700(10) 0.0287(8) 0.077(4) Uiso 1 1 d . .
OW6 O 0.8338(7) -0.1436(4) 0.1494(3) 0.0100(12) Uiso 1 1 d . .
OW7 O 0.839(2) 0.0192(14) 0.0845(10) 0.115(6) Uiso 1 1 d . .

loop_
_atom_site_aniso_label
_atom_site_aniso_U_11
_atom_site_aniso_U_22
_atom_site_aniso_U_33
_atom_site_aniso_U_23
_atom_site_aniso_U_13
_atom_site_aniso_U_12
Er1 0.0212(2) 0.0081(2) 0.0209(3) -0.00240(16) -0.00279(18) -0.00145(16)
Er2 0.0214(2) 0.0085(2) 0.0204(3) -0.00369(16) -0.00260(18) 0.00128(16)
O1 0.030(4) 0.023(4) 0.027(4) 0.000(3) 0.005(3) 0.019(3)
O2 0.047(5) 0.018(4) 0.027(4) -0.006(3) -0.001(4) 0.014(4)
O3 0.031(5) 0.012(4) 0.061(6) -0.010(4) -0.019(4) 0.009(3)
O4 0.052(6) 0.017(4) 0.030(5) -0.008(3) -0.006(4) 0.019(4)
O5 0.047(5) 0.012(4) 0.026(4) -0.006(3) 0.000(4) -0.013(3)
O6 0.033(5) 0.018(4) 0.033(5) -0.004(3) 0.002(4) -0.008(3)
O7 0.050(6) 0.013(4) 0.031(5) -0.003(3) -0.009(4) -0.011(3)
O8 0.035(5) 0.015(4) 0.050(6) -0.007(4) -0.022(4) -0.006(3)
O9 0.038(5) 0.014(4) 0.021(4) -0.002(3) 0.005(3) -0.006(3)
O10 0.041(5) 0.016(4) 0.025(4) -0.005(3) 0.001(4) -0.008(3)
O11 0.036(5) 0.019(4) 0.022(4) -0.004(3) 0.006(3) 0.006(3)
O12 0.039(5) 0.022(4) 0.020(4) -0.003(3) 0.001(4) 0.008(3)
N1 0.030(5) 0.014(4) 0.022(5) 0.002(3) 0.003(4) 0.006(4)
N2 0.035(6) 0.015(4) 0.029(5) -0.004(4) 0.001(4) 0.006(4)
N3 0.037(6) 0.019(5) 0.036(6) -0.009(4) -0.011(5) 0.008(4)
N4 0.044(6) 0.013(4) 0.042(6) -0.009(4) -0.016(5) 0.012(4)
N5 0.037(6) 0.011(4) 0.028(5) -0.006(4) -0.003(4) 0.001(4)
N6 0.029(5) 0.017(4) 0.020(5) -0.002(4) 0.004(4) -0.009(4)
N7 0.051(7) 0.008(4) 0.037(6) -0.001(4) -0.010(5) -0.010(4)
N8 0.040(6) 0.015(5) 0.043(6) -0.007(4) -0.021(5) -0.005(4)
C1 0.052(9) 0.031(7) 0.030(7) -0.003(5) 0.002(6) 0.001(6)
C2 0.051(8) 0.031(7) 0.025(6) -0.006(5) 0.000(6) 0.002(6)
C3 0.032(6) 0.014(5) 0.029(6) -0.001(4) -0.006(5) 0.000(4)
C4 0.029(6) 0.015(5) 0.022(5) -0.001(4) -0.005(4) 0.005(4)
C5 0.033(6) 0.016(5) 0.026(6) -0.002(4) -0.003(5) 0.000(4)
C6 0.047(8) 0.017(5) 0.023(6) 0.000(4) 0.000(5) 0.001(5)
C7 0.025(5) 0.015(5) 0.024(5) -0.003(4) -0.008(4) 0.006(4)
C8 0.031(6) 0.016(5) 0.024(6) 0.000(4) -0.003(5) 0.010(4)
C9 0.042(7) 0.021(6) 0.044(8) -0.005(5) -0.014(6) 0.009(5)
C10 0.040(7) 0.023(6) 0.038(7) 0.008(5) -0.007(6) 0.003(5)
C11 0.027(6) 0.021(6) 0.033(6) -0.005(5) 0.002(5) 0.007(4)
C12 0.023(5) 0.010(5) 0.037(6) -0.001(4) -0.007(5) 0.007(4)
C13 0.031(6) 0.015(5) 0.041(7) -0.001(5) 0.000(5) 0.003(4)
C14 0.041(7) 0.020(5) 0.025(6) -0.003(4) 0.000(5) -0.001(5)
C15 0.023(6) 0.017(5) 0.043(7) -0.007(5) -0.011(5) 0.005(4)
C16 0.029(6) 0.017(5) 0.038(7) -0.008(5) -0.002(5) 0.008(4)
C17 0.060(9) 0.022(6) 0.029(7) -0.003(5) -0.001(6) -0.002(6)
C18 0.093(15) 0.033(8) 0.041(9) -0.002(7) 0.020(9) -0.016(9)
C19 0.105(16) 0.037(8) 0.048(10) 0.001(7) -0.054(11) 0.003(9)
C20 0.055(9) 0.027(7) 0.030(7) 0.003(5) 0.008(6) -0.004(6)
C21 0.058(9) 0.019(6) 0.028(7) -0.001(5) 0.004(6) -0.014(5)
C22 0.035(7) 0.019(5) 0.027(6) -0.002(4) 0.001(5) 0.002(5)
C23 0.032(6) 0.015(5) 0.018(5) -0.005(4) 0.000(4) -0.002(4)
C24 0.042(7) 0.015(5) 0.026(6) -0.002(4) -0.006(5) -0.003(5)
C25 0.049(8) 0.020(6) 0.021(6) -0.005(4) 0.002(5) 0.000(5)
C26 0.033(5) 0.017(5) 0.026(5) 0.005(4) -0.012(4) -0.020(4)
C27 0.021(5) 0.025(6) 0.020(5) -0.008(4) 0.000(4) -0.009(4)
C28 0.063(10) 0.031(7) 0.028(7) -0.011(5) -0.014(6) 0.012(6)
C29 0.043(7) 0.018(6) 0.042(7) -0.009(5) -0.010(6) -0.003(5)
C30 0.029(6) 0.018(5) 0.032(6) -0.008(5) 0.001(5) -0.004(4)
C31 0.024(6) 0.014(5) 0.042(7) -0.002(5) -0.007(5) -0.005(4)
C32 0.034(6) 0.016(5) 0.036(7) -0.007(5) -0.001(5) 0.000(4)
C33 0.043(7) 0.026(6) 0.025(6) -0.005(5) -0.002(5) 0.000(5)
C34 0.031(6) 0.019(5) 0.026(6) -0.004(4) 0.000(5) -0.009(4)
C35 0.027(6) 0.021(6) 0.036(7) -0.012(5) -0.006(5) 0.001(4)
C36 0.068(10) 0.021(6) 0.027(7) -0.007(5) 0.000(6) 0.002(6)
C37 0.118(17) 0.035(8) 0.055(11) -0.008(7) -0.067(12) 0.019(9)
C38 0.15(2) 0.035(9) 0.044(10) -0.014(8) 0.033(13) 0.009(12)
C39 0.013(5) 0.021(5) 0.021(5) -0.003(4) -0.002(4) -0.002(4)
C40 0.018(5) 0.018(5) 0.026(6) -0.006(4) -0.003(4) 0.006(4)
F1 0.182(15) 0.045(6) 0.082(8) 0.032(6) -0.085(9) -0.022(7)
F2 0.186(15) 0.038(6) 0.096(9) -0.014(6) -0.088(10) -0.005(7)
F3 0.084(8) 0.050(6) 0.085(8) 0.001(6) -0.033(7) 0.012(5)
F4 0.183(15) 0.036(6) 0.072(8) 0.005(5) 0.052(9) -0.015(7)
F5 0.076(8) 0.054(7) 0.110(10) -0.024(7) 0.029(8) -0.006(6)
F6 0.190(15) 0.045(6) 0.038(6) -0.006(5) 0.027(7) 0.010(7)
F7 0.192(16) 0.050(7) 0.101(10) 0.001(6) -0.102(11) 0.006(8)
F8 0.232(19) 0.051(7) 0.081(9) -0.034(6) -0.084(11) 0.002(9)
F9 0.086(9) 0.055(7) 0.105(10) -0.026(6) -0.054(8) 0.002(6)
F10 0.084(9) 0.074(8) 0.102(11) -0.021(7) 0.037(8) 0.012(7)
F11 0.26(2) 0.047(7) 0.042(6) -0.003(5) 0.039(9) -0.004(9)
F12 0.24(2) 0.039(6) 0.082(9) -0.020(6) 0.085(11) 0.000(8)
OW1 0.037(5) 0.022(5) 0.087(8) -0.010(5) -0.029(6) 0.005(4)
OW2 0.038(5) 0.029(5) 0.070(7) -0.015(5) -0.031(5) 0.003(4)

loop_
_atom_type_symbol
_atom_type_description
_atom_type_scat_dispersion_real
_atom_type_scat_dispersion_imag
_atom_type_scat_source
C C 0.0033 0.0016 'International Tables Vol C Tables 4.2.6.8 and 6.1.1.4'
H H 0.0000 0.0000 'International Tables Vol C Tables 4.2.6.8 and 6.1.1.4'
N N 0.0061 0.0033 'International Tables Vol C Tables 4.2.6.8 and 6.1.1.4'
O O 0.0106 0.0060 'International Tables Vol C Tables 4.2.6.8 and 6.1.1.4'
F F 0.0171 0.0103 'International Tables Vol C Tables 4.2.6.8 and 6.1.1.4'
Er Er -0.2586 4.9576 'International Tables Vol C Tables 4.2.6.8 and 6.1.1.4'

loop_
_geom_angle_atom_site_label_1
_geom_angle_atom_site_label_2
_geom_angle_atom_site_label_3
_geom_angle
_geom_angle_site_symmetry_1
_geom_angle_site_symmetry_3
O4 Er1 O6 111.7(3) 1_665 .
O4 Er1 O8 79.9(3) 1_665 1_655
O6 Er1 O8 155.1(3) . 1_655
O4 Er1 O9 154.6(3) 1_665 .
O6 Er1 O9 80.8(3) . .
O8 Er1 O9 97.9(3) 1_655 .
O4 Er1 O2 81.5(3) 1_665 1_655
O6 Er1 O2 76.4(3) . 1_655
O8 Er1 O2 84.1(3) 1_655 1_655
O9 Er1 O2 123.7(3) . 1_655
O4 Er1 OW1 79.2(4) 1_665 .
O6 Er1 OW1 69.5(3) . .
O8 Er1 OW1 135.3(3) 1_655 .
O9 Er1 OW1 85.2(4) . .
O2 Er1 OW1 130.5(4) 1_655 .
O4 Er1 O10 88.0(3) 1_665 .
O6 Er1 O10 129.0(3) . .
O8 Er1 O10 71.3(3) 1_655 .
O9 Er1 O10 67.6(3) . .
O2 Er1 O10 154.6(3) 1_655 .
OW1 Er1 O10 69.0(3) . .
O4 Er1 N2 130.3(3) 1_665 1_655
O6 Er1 N2 81.7(3) . 1_655
O8 Er1 N2 74.4(3) 1_655 1_655
O9 Er1 N2 71.9(3) . 1_655
O2 Er1 N2 54.4(3) 1_655 1_655
OW1 Er1 N2 145.8(3) . 1_655
O10 Er1 N2 121.4(3) . 1_655
O4 Er1 C8 107.9(3) 1_665 1_655
O6 Er1 C8 72.7(3) . 1_655
O8 Er1 C8 82.8(3) 1_655 1_655
O9 Er1 C8 96.8(3) . 1_655
O2 Er1 C8 27.2(3) 1_655 1_655
OW1 Er1 C8 141.3(3) . 1_655
O10 Er1 C8 146.8(3) . 1_655
N2 Er1 C8 28.0(3) 1_655 1_655
O7 Er2 O1 110.4(3) 1_545 .
O7 Er2 O3 79.5(3) 1_545 1_655
O1 Er2 O3 155.3(3) . 1_655
O7 Er2 O11 154.0(3) 1_545 .
O1 Er2 O11 81.5(3) . .
O3 Er2 O11 99.4(3) 1_655 .
O7 Er2 O5 81.7(3) 1_545 .
O1 Er2 O5 76.6(3) . .
O3 Er2 O5 82.8(3) 1_655 .
O11 Er2 O5 124.1(3) . .
O7 Er2 OW2 79.1(3) 1_545 .
O1 Er2 OW2 69.2(3) . .
O3 Er2 OW2 135.5(3) 1_655 .
O11 Er2 OW2 84.1(3) . .
O5 Er2 OW2 131.4(3) . .
O7 Er2 O12 88.0(3) 1_545 .
O1 Er2 O12 129.4(3) . .
O3 Er2 O12 71.8(3) 1_655 .
O11 Er2 O12 67.3(3) . .
O5 Er2 O12 154.0(3) . .
OW2 Er2 O12 68.9(3) . .
O7 Er2 N5 130.3(3) 1_545 .
O1 Er2 N5 82.9(3) . .
O3 Er2 N5 74.0(3) 1_655 .
O11 Er2 N5 72.7(3) . .
O5 Er2 N5 54.1(3) . .
OW2 Er2 N5 146.1(3) . .
O12 Er2 N5 121.0(3) . .
O7 Er2 C26 108.0(3) 1_545 .
O1 Er2 C26 72.6(4) . .
O3 Er2 C26 82.8(3) 1_655 .
O11 Er2 C26 97.6(3) . .
O5 Er2 C26 26.7(3) . .
OW2 Er2 C26 141.1(3) . .
O12 Er2 C26 147.1(3) . .
N5 Er2 C26 28.5(3) . .
C7 O1 Er2 150.3(8) . .
C8 O2 Er1 95.8(7) . 1_455
C15 O3 Er2 131.4(8) . 1_455
C16 O4 Er1 139.2(8) . 1_445
C26 O5 Er2 97.3(7) . .
C27 O6 Er1 150.8(8) . .
C34 O7 Er2 139.7(8) . 1_565
C35 O8 Er1 129.8(8) . 1_455
C39 O9 Er1 120.2(7) . .
C39 O10 Er1 117.4(7) 2_965 .
C40 O11 Er2 120.8(7) . .
C40 O12 Er2 118.6(7) 2_855 .
C7 N1 N2 126.4(10) . .
C8 N2 N1 118.0(9) . .
C8 N2 Er1 90.3(6) . 1_455
N1 N2 Er1 146.2(8) . 1_455
C15 N3 N4 129.1(11) . .
C16 N4 N3 117.3(10) . .
C26 N5 N6 117.7(9) . .
C26 N5 Er2 91.1(6) . .
N6 N5 Er2 144.6(7) . .
C27 N6 N5 126.8(9) . .
C34 N7 N8 117.8(10) . .
C35 N8 N7 127.0(11) . .
C2 C1 C6 120.2(13) . .
C1 C2 C3 121.4(12) . .
C2 C3 C4 118.4(10) . .
C2 C3 C8 123.6(11) . .
C4 C3 C8 117.9(10) . .
C5 C4 C3 119.7(11) . .
C5 C4 C7 122.0(10) . .
C3 C4 C7 118.3(10) . .
C6 C5 C4 121.7(11) . .
C5 C6 C1 118.5(11) . .
C5 C6 C17 118.0(11) . .
C1 C6 C17 123.3(11) . .
O1 C7 N1 119.5(10) . .
O1 C7 C4 122.7(9) . .
N1 C7 C4 117.7(9) . .
O2 C8 N2 116.2(10) . .
O2 C8 C3 122.1(10) . .
N2 C8 C3 121.6(10) . .
O2 C8 Er1 57.0(5) . 1_455
N2 C8 Er1 61.7(6) . 1_455
C3 C8 Er1 161.0(9) . 1_455
C10 C9 C14 121.3(13) . .
C11 C10 C9 119.5(11) . .
C10 C11 C12 119.7(12) . .
C10 C11 C16 122.9(11) . .
C12 C11 C16 117.4(11) . .
C11 C12 C13 120.3(11) . .
C11 C12 C15 119.1(11) . .
C13 C12 C15 120.5(10) . .
C14 C13 C12 120.5(11) . .
C13 C14 C9 118.7(12) . .
C13 C14 C17 120.0(11) . .
C9 C14 C17 121.3(12) . .
O3 C15 N3 123.0(12) . .
O3 C15 C12 121.7(11) . .
N3 C15 C12 115.4(10) . .
O3 C15 OW6 100.3(8) . .
N3 C15 OW6 95.8(8) . .
C12 C15 OW6 72.3(7) . .
N4 C16 O4 120.4(11) . .
N4 C16 C11 121.6(10) . .
O4 C16 C11 117.9(11) . .
C19 C17 C14 113.5(12) . .
C19 C17 C18 108.8(15) . .
C14 C17 C18 106.0(12) . .
C19 C17 C6 106.8(12) . .
C14 C17 C6 110.9(11) . .
C18 C17 C6 110.9(12) . .
F5 C18 F6 106.7(16) . .
F5 C18 F4 106.3(17) . .
F6 C18 F4 105.8(14) . .
F5 C18 C17 111.8(15) . .
F6 C18 C17 114.2(16) . .
F4 C18 C17 111.5(15) . .
F2 C19 F1 106.4(13) . .
F2 C19 F3 105.8(17) . .
F1 C19 F3 103.1(16) . .
F2 C19 C17 113.5(15) . .
F1 C19 C17 115.6(16) . .
F3 C19 C17 111.4(13) . .
C21 C20 C25 120.8(12) . .
C22 C21 C20 119.9(11) . .
C21 C22 C23 118.9(11) . .
C21 C22 C26 122.1(11) . .
C23 C22 C26 118.8(10) . .
C24 C23 C22 120.1(10) . .
C24 C23 C27 121.1(10) . .
C22 C23 C27 118.7(10) . .
C25 C24 C23 120.6(11) . .
C24 C25 C20 119.6(11) . .
C24 C25 C36 117.7(11) . .
C20 C25 C36 122.5(11) . .
O5 C26 N5 113.0(10) . .
O5 C26 C22 125.5(11) . .
N5 C26 C22 121.5(9) . .
O5 C26 Er2 55.9(6) . .
N5 C26 Er2 60.5(6) . .
C22 C26 Er2 163.0(9) . .
O6 C27 N6 120.3(10) . .
O6 C27 C23 123.3(10) . .
N6 C27 C23 116.4(9) . .
C29 C28 C33 123.2(13) . .
C28 C29 C30 119.3(12) . .
C31 C30 C29 117.4(11) . .
C31 C30 C34 119.3(11) . .
C29 C30 C34 123.3(10) . .
C32 C31 C30 121.3(12) . .
C32 C31 C35 120.7(11) . .
C30 C31 C35 118.0(11) . .
C33 C32 C31 120.5(11) . .
C32 C33 C28 118.4(12) . .
C32 C33 C36 120.0(11) . .
C28 C33 C36 121.4(12) . .
O7 C34 N7 120.2(11) . .
O7 C34 C30 118.7(11) . .
N7 C34 C30 121.0(10) . .
O8 C35 N8 121.2(12) . .
O8 C35 C31 122.0(11) . .
N8 C35 C31 116.8(10) . .
C37 C36 C38 109.9(17) . .
C37 C36 C33 111.8(12) . .
C38 C36 C33 105.0(13) . .
C37 C36 C25 107.5(12) . .
C38 C36 C25 111.9(13) . .
C33 C36 C25 110.8(11) . .
F8 C37 F9 108.1(18) . .
F8 C37 F7 108.3(13) . .
F9 C37 F7 104.6(18) . .
F8 C37 C36 114.7(18) . .
F9 C37 C36 111.1(13) . .
F7 C37 C36 109.4(15) . .
F10 C38 F12 109(2) . .
F10 C38 F11 106(2) . .
F12 C38 F11 107.1(17) . .
F10 C38 C36 112.7(17) . .
F12 C38 C36 110.6(18) . .
F11 C38 C36 112(2) . .
O9 C39 O10 125.2(10) . 2_965
O9 C39 C39 117.9(11) . 2_965
O10 C39 C39 116.9(11) 2_965 2_965
O12 C40 O11 126.7(10) 2_855 .
O12 C40 C40 116.5(11) 2_855 2_855
O11 C40 C40 116.8(12) . 2_855

loop_
_geom_bond_atom_site_label_1
_geom_bond_atom_site_label_2
_geom_bond_distance
_geom_bond_site_symmetry_2
Er1 O4 2.210(8) 1_665
Er1 O6 2.253(8) .
Er1 O8 2.322(8) 1_655
Er1 O9 2.355(8) .
Er1 O2 2.378(8) 1_655
Er1 OW1 2.403(10) .
Er1 O10 2.446(8) .
Er1 N2 2.483(9) 1_655
Er1 C8 2.820(10) 1_655
Er2 O7 2.211(8) 1_545
Er2 O1 2.236(7) .
Er2 O3 2.314(8) 1_655
Er2 O11 2.362(8) .
Er2 O5 2.381(8) .
Er2 OW2 2.417(9) .
Er2 O12 2.434(8) .
Er2 N5 2.481(10) .
Er2 C26 2.851(11) .
O1 C7 1.285(13) .
O2 C8 1.296(13) .
O3 C15 1.271(13) .
O4 C16 1.307(13) .
O5 C26 1.293(12) .
O6 C27 1.251(13) .
O7 C34 1.291(13) .
O8 C35 1.267(14) .
O9 C39 1.261(13) .
O10 C39 1.266(13) 2_965
O11 C40 1.252(13) .
O12 C40 1.249(14) 2_855
N1 C7 1.322(13) .
N1 N2 1.377(12) .
N2 C8 1.324(15) .
N3 C15 1.325(16) .
N3 N4 1.352(13) .
N4 C16 1.299(17) .
N5 C26 1.359(15) .
N5 N6 1.372(12) .
N6 C27 1.334(14) .
N7 C34 1.301(16) .
N7 N8 1.404(13) .
N8 C35 1.318(16) .
C1 C2 1.374(18) .
C1 C6 1.413(18) .
C2 C3 1.383(17) .
C3 C4 1.410(15) .
C3 C8 1.465(15) .
C4 C5 1.389(15) .
C4 C7 1.452(16) .
C5 C6 1.365(17) .
C6 C17 1.563(16) .
C9 C10 1.39(2) .
C9 C14 1.406(16) .
C10 C11 1.384(18) .
C11 C12 1.396(14) .
C11 C16 1.484(18) .
C12 C13 1.399(18) .
C12 C15 1.451(17) .
C13 C14 1.374(19) .
C14 C17 1.545(18) .
C15 OW6 1.897(13) .
C17 C19 1.51(2) .
C17 C18 1.55(2) .
C18 F5 1.32(3) .
C18 F6 1.35(2) .
C18 F4 1.350(18) .
C19 F2 1.329(19) .
C19 F1 1.334(17) .
C19 F3 1.35(2) .
C20 C21 1.391(19) .
C20 C25 1.406(17) .
C21 C22 1.388(17) .
C22 C23 1.413(15) .
C22 C26 1.421(17) .
C23 C24 1.402(15) .
C23 C27 1.466(15) .
C24 C25 1.356(17) .
C25 C36 1.565(17) .
C28 C29 1.355(18) .
C28 C33 1.396(18) .
C29 C30 1.427(18) .
C30 C31 1.415(15) .
C30 C34 1.453(17) .
C31 C32 1.387(17) .
C31 C35 1.445(18) .
C32 C33 1.374(19) .
C33 C36 1.559(18) .
C36 C37 1.54(2) .
C36 C38 1.54(3) .
C37 F8 1.30(2) .
C37 F9 1.31(3) .
C37 F7 1.374(18) .
C38 F10 1.31(3) .
C38 F12 1.34(2) .
C38 F11 1.34(2) .
C39 C39 1.51(2) 2_965
C40 C40 1.54(2) 2_855
